data_7011792
loop_
_publ_author_name
'Bobicz, Dorota'
'Kristiansson, Olof'
'Persson, Ingmar'

_publ_section_title
;
 Reactivity of five- and six-coordinated solvates. A complex formation
 and crystallographic study of the nickel(II) bromide and iodide
 systems in dimethyl sulfoxide and N,N'-dimethylpropyleneurea
;
_journal_coden_ASTM JCSDAA
_journal_issue 22
_journal_name_full 'Journal of the Chemical Society, Dalton Transactions'
_journal_page_first 4201
_journal_page_last 4205
_journal_paper_doi 10.1039/b204128f
_journal_year 2002
_chemical_formula_moiety 'C12 H36 Ni O6 S6, Cl4 Ni'
_chemical_formula_sum 'C12 H36 Cl4 Ni2 O6 S6'
_chemical_formula_weight 727.99
_chemical_name_systematic
; 
hexakis-(dimethylsulfoxide)-nickel(II) tetrachloronickelate(II)
;
_space_group_IT_number 85
_symmetry_cell_setting tetragonal
_symmetry_space_group_name_Hall '-P 4a'
_symmetry_space_group_name_H-M 'P 4/n :2'
_atom_sites_solution_hydrogens geom
_atom_sites_solution_primary direct
_atom_sites_solution_secondary difmap
_audit_creation_method SHELXL-97
_cell_angle_alpha 90.00
_cell_angle_beta 90.00
_cell_angle_gamma 90.00
_cell_formula_units_Z 4
_cell_length_a 18.950(2)
_cell_length_b 18.950(2)
_cell_length_c 8.5688(15)
_cell_measurement_reflns_used 3511
_cell_measurement_temperature 295(2)
_cell_measurement_theta_max 27.50
_cell_measurement_theta_min 1.52
_cell_volume 3077.1(7)
_computing_cell_refinement 'Bruker SMART and SAINT (1998b)'
_computing_data_collection 'Bruker SMART (1998b)'
_computing_data_reduction 'Bruker SAINT (1998b)'
_computing_molecular_graphics 'Bruker SHELXTL (1998a)'
_computing_publication_material 'Bruker SHELXTL (1998a)'
_computing_structure_refinement 'Bruker SHELXTL (1998a)'
_computing_structure_solution 'Bruker SHELXTL (1998a)'
_diffrn_ambient_temperature 295(2)
_diffrn_measured_fraction_theta_full 0.990
_diffrn_measured_fraction_theta_max 0.990
_diffrn_measurement_device_type 'Bruker SMART CCD diffractometer'
_diffrn_measurement_method 'Omega scans'
_diffrn_radiation_monochromator graphite
_diffrn_radiation_source 'fine-focus sealed tube'
_diffrn_radiation_type MoK\a
_diffrn_radiation_wavelength 0.71073
_diffrn_reflns_av_R_equivalents 0.0758
_diffrn_reflns_av_sigmaI/netI 0.0712
_diffrn_reflns_limit_h_max 24
_diffrn_reflns_limit_h_min -24
_diffrn_reflns_limit_k_max 24
_diffrn_reflns_limit_k_min -24
_diffrn_reflns_limit_l_max 5
_diffrn_reflns_limit_l_min -10
_diffrn_reflns_number 18289
_diffrn_reflns_theta_full 27.50
_diffrn_reflns_theta_max 27.50
_diffrn_reflns_theta_min 1.52
_diffrn_standards_decay_%
;
Neglible as determined from a repetition of the first 50 frames
at the end of the experiment
;
_exptl_absorpt_coefficient_mu 2.002
_exptl_absorpt_correction_T_max 0.5850
_exptl_absorpt_correction_T_min 0.5409
_exptl_absorpt_correction_type empirical
_exptl_absorpt_process_details SADABS
_exptl_crystal_colour blue
_exptl_crystal_density_diffrn 1.571
_exptl_crystal_density_method 'not measured'
_exptl_crystal_description block
_exptl_crystal_F_000 1504
_exptl_crystal_size_max 0.35
_exptl_crystal_size_mid 0.30
_exptl_crystal_size_min 0.30
_refine_diff_density_max 0.933
_refine_diff_density_min -0.657
_refine_diff_density_rms 0.078
_refine_ls_extinction_method none
_refine_ls_goodness_of_fit_ref 0.967
_refine_ls_hydrogen_treatment mixed
_refine_ls_matrix_type full
_refine_ls_number_parameters 142
_refine_ls_number_reflns 3511
_refine_ls_number_restraints 0
_refine_ls_restrained_S_all 0.967
_refine_ls_R_factor_all 0.1357
_refine_ls_R_factor_gt 0.0546
_refine_ls_shift/su_max 0.000
_refine_ls_shift/su_mean 0.000
_refine_ls_structure_factor_coef Fsqd
_refine_ls_weighting_details 'calc w=1/[\s^2^(Fo^2^)+(0.0731P)^2^+0.0000P] where P=(Fo^2^+2Fc^2^)/3'
_refine_ls_weighting_scheme calc
_refine_ls_wR_factor_gt 0.1348
_refine_ls_wR_factor_ref 0.1531
_reflns_number_gt 1695
_reflns_number_total 3511
_reflns_threshold_expression >2sigma(I)
_cod_data_source_file b204128f.txt
_cod_data_source_block hexakis(dimethylsulfoxide)nickel(II)tetrachloronickelate(II)
_cod_original_cell_volume 3077.0(8)
_cod_original_sg_symbol_H-M P4/n
_cod_database_code 7011792

loop_
_symmetry_equiv_pos_as_xyz
'x, y, z'
'-x+1/2, -y+1/2, z'
'-y+1/2, x, z'
'y, -x+1/2, z'
'-x, -y, -z'
'x-1/2, y-1/2, -z'
'y-1/2, -x, -z'
'-y, x-1/2, -z'

loop_
_atom_site_label
_atom_site_type_symbol
_atom_site_fract_x
_atom_site_fract_y
_atom_site_fract_z
_atom_site_U_iso_or_equiv
_atom_site_adp_type
_atom_site_occupancy
_atom_site_symmetry_multiplicity
_atom_site_calc_flag
_atom_site_refinement_flags
_atom_site_disorder_assembly
_atom_site_disorder_group
Ni1 Ni 0.5000 0.5000 0.0000 0.0396(2) Uani 1 2 d S . .
Ni2 Ni 0.7500 0.7500 0.5120(2) 0.1250(9) Uani 1 4 d S . .
Ni3 Ni 0.2500 0.7500 0.5000 0.0556(4) Uani 1 4 d S . .
Cl1 Cl 0.7500 0.7500 0.2519(3) 0.0682(8) Uani 1 4 d S . .
Cl2 Cl 0.6351(2) 0.7874(3) 0.5748(5) 0.1945(19) Uani 0.75 1 d P . .
Cl3 Cl 0.27034(9) 0.85094(10) 0.6310(2) 0.0932(6) Uani 1 1 d . . .
S11 S 0.57906(7) 0.63310(7) 0.11423(17) 0.0540(4) Uani 1 1 d . . .
S21 S 0.55349(8) 0.42361(7) 0.29470(16) 0.0576(4) Uani 1 1 d . . .
S31 S 0.36833(6) 0.57089(7) 0.14032(16) 0.0490(4) Uani 1 1 d . . .
O11 O 0.51338(16) 0.60677(16) 0.0331(4) 0.0503(9) Uani 1 1 d . . .
O21 O 0.50765(17) 0.48421(17) 0.2387(4) 0.0508(9) Uani 1 1 d . . .
O31 O 0.39184(16) 0.51420(16) 0.0253(4) 0.0475(9) Uani 1 1 d . . .
C11 C 0.6333(3) 0.6649(3) -0.0391(7) 0.0716(18) Uani 1 1 d . . .
H11A H 0.6524 0.6257 -0.0963 0.107 Uiso 1 1 calc R . .
H11B H 0.6712 0.6923 0.0040 0.107 Uiso 1 1 calc R . .
H11C H 0.6058 0.6939 -0.1078 0.107 Uiso 1 1 calc R . .
C12 C 0.5529(3) 0.7154(3) 0.1960(7) 0.0709(17) Uani 1 1 d . . .
H12A H 0.5223 0.7072 0.2834 0.106 Uiso 1 1 calc R . .
H12B H 0.5284 0.7426 0.1186 0.106 Uiso 1 1 calc R . .
H12C H 0.5939 0.7408 0.2302 0.106 Uiso 1 1 calc R . .
C21 C 0.5054(4) 0.3828(3) 0.4462(8) 0.093(2) Uani 1 1 d . . .
H21A H 0.4660 0.3577 0.4028 0.139 Uiso 1 1 calc R . .
H21B H 0.4886 0.4182 0.5174 0.139 Uiso 1 1 calc R . .
H21C H 0.5354 0.3504 0.5010 0.139 Uiso 1 1 calc R . .
C22 C 0.6186(3) 0.4637(4) 0.4099(9) 0.093(2) Uani 1 1 d . . .
H22A H 0.6507 0.4892 0.3441 0.140 Uiso 1 1 calc R . .
H22B H 0.6439 0.4281 0.4667 0.140 Uiso 1 1 calc R . .
H22C H 0.5968 0.4957 0.4821 0.140 Uiso 1 1 calc R . .
C31 C 0.3337(3) 0.6387(3) 0.0181(7) 0.0688(17) Uani 1 1 d . . .
H31A H 0.3717 0.6617 -0.0356 0.103 Uiso 1 1 calc R . .
H31B H 0.3088 0.6725 0.0808 0.103 Uiso 1 1 calc R . .
H31C H 0.3019 0.6183 -0.0566 0.103 Uiso 1 1 calc R . .
C32 C 0.2875(3) 0.5396(3) 0.2197(7) 0.0711(17) Uani 1 1 d . . .
H32A H 0.2969 0.5016 0.2907 0.107 Uiso 1 1 calc R . .
H32B H 0.2576 0.5232 0.1369 0.107 Uiso 1 1 calc R . .
H32C H 0.2644 0.5773 0.2745 0.107 Uiso 1 1 calc R . .

loop_
_atom_site_aniso_label
_atom_site_aniso_U_11
_atom_site_aniso_U_22
_atom_site_aniso_U_33
_atom_site_aniso_U_23
_atom_site_aniso_U_13
_atom_site_aniso_U_12
Ni1 0.0383(5) 0.0377(5) 0.0428(5) 0.0008(4) -0.0037(4) 0.0004(4)
Ni2 0.1679(14) 0.1679(14) 0.0391(11) 0.000 0.000 0.000
Ni3 0.0573(5) 0.0573(5) 0.0523(9) 0.000 0.000 0.000
Cl1 0.0781(12) 0.0781(12) 0.0483(17) 0.000 0.000 0.000
Cl2 0.205(4) 0.257(5) 0.121(3) -0.069(3) 0.064(3) -0.003(4)
Cl3 0.0904(12) 0.0938(13) 0.0955(14) -0.0411(11) -0.0164(11) 0.0075(10)
S11 0.0533(8) 0.0445(7) 0.0644(9) -0.0029(7) -0.0147(7) -0.0029(6)
S21 0.0709(9) 0.0593(9) 0.0424(8) 0.0005(7) -0.0006(7) 0.0229(7)
S31 0.0415(7) 0.0525(8) 0.0531(8) -0.0089(6) -0.0028(6) 0.0013(6)
O11 0.0412(18) 0.0409(18) 0.069(2) -0.0019(18) -0.0090(17) -0.0024(15)
O21 0.054(2) 0.055(2) 0.043(2) 0.0031(17) -0.0046(17) 0.0135(16)
O31 0.0446(18) 0.0420(18) 0.056(2) -0.0080(17) -0.0002(17) 0.0083(15)
C11 0.053(3) 0.075(4) 0.087(5) -0.021(4) 0.014(3) -0.010(3)
C12 0.079(4) 0.064(4) 0.071(4) -0.020(3) 0.002(4) -0.003(3)
C21 0.116(6) 0.076(4) 0.086(5) 0.025(4) 0.026(4) 0.017(4)
C22 0.071(4) 0.104(5) 0.104(6) -0.008(5) -0.036(4) 0.017(4)
C31 0.073(4) 0.062(4) 0.072(4) 0.002(3) 0.008(3) 0.017(3)
C32 0.055(3) 0.081(4) 0.078(4) -0.009(4) 0.017(3) -0.011(3)

loop_
_atom_type_symbol
_atom_type_description
_atom_type_scat_dispersion_real
_atom_type_scat_dispersion_imag
_atom_type_scat_source
C C 0.0033 0.0016 'International Tables Vol C Tables 4.2.6.8 and 6.1.1.4'
H H 0.0000 0.0000 'International Tables Vol C Tables 4.2.6.8 and 6.1.1.4'
O O 0.0106 0.0060 'International Tables Vol C Tables 4.2.6.8 and 6.1.1.4'
S S 0.1246 0.1234 'International Tables Vol C Tables 4.2.6.8 and 6.1.1.4'
Cl Cl 0.1484 0.1585 'International Tables Vol C Tables 4.2.6.8 and 6.1.1.4'
Ni Ni 0.3393 1.1124 'International Tables Vol C Tables 4.2.6.8 and 6.1.1.4'

loop_
_geom_angle_atom_site_label_1
_geom_angle_atom_site_label_2
_geom_angle_atom_site_label_3
_geom_angle
_geom_angle_site_symmetry_1
_geom_angle_site_symmetry_3
_geom_angle_publ_flag
O11 Ni1 O11 180.0 5_665 . ?
O11 Ni1 O21 90.14(13) . 5_665 ?
O11 Ni1 O21 89.86(13) . . ?
O11 Ni1 O31 91.16(11) . 5_665 ?
O21 Ni1 O31 90.88(13) . 5_665 ?
O11 Ni1 O31 88.84(11) . . ?
O21 Ni1 O31 89.12(13) . . ?
O31 Ni1 O31 180.0 5_665 . ?
Cl1 Ni2 Cl2 103.23(12) . . ?
Cl2 Ni2 Cl2 153.5(2) 3_655 4_565 ?
Cl2 Ni2 Cl2 87.00(5) . 4_565 ?
Cl3 Ni3 Cl3 120.16(11) 2_565 . ?
Cl3 Ni3 Cl3 104.41(5) 2_565 8_666 ?
O11 S11 C11 104.4(3) . . ?
O11 S11 C12 104.0(2) . . ?
C11 S11 C12 98.9(3) . . ?
O21 S21 C22 104.7(3) . . ?
O21 S21 C21 105.6(3) . . ?
C22 S21 C21 98.0(4) . . ?
O31 S31 C32 105.3(2) . . ?
O31 S31 C31 103.6(2) . . ?
C32 S31 C31 98.5(3) . . ?
S11 O11 Ni1 119.31(18) . . ?
S21 O21 Ni1 117.48(19) . . ?
S31 O31 Ni1 116.55(18) . . ?

loop_
_geom_bond_atom_site_label_1
_geom_bond_atom_site_label_2
_geom_bond_distance
_geom_bond_site_symmetry_2
_geom_bond_publ_flag
Ni1 O11 2.059(3) . ?
Ni1 O21 2.072(3) . ?
Ni1 O31 2.079(3) . ?
Ni2 Cl1 2.229(3) . ?
Ni2 Cl2 2.352(4) . ?
Ni3 Cl3 2.2513(16) . ?
S11 O11 1.511(3) . ?
S11 C11 1.774(6) . ?
S11 C12 1.781(5) . ?
S21 O21 1.518(3) . ?
S21 C22 1.753(6) . ?
S21 C21 1.765(6) . ?
S31 O31 1.524(3) . ?
S31 C32 1.777(5) . ?
S31 C31 1.783(5) . ?

loop_
_cod_changelog_entry_id
_cod_changelog_entry_author
_cod_changelog_entry_date
_cod_changelog_entry_text
1 'Vaitkus, Antanas' 2022-05-06T19:40:00+03:00 'Updated bibliographic information.'
